data_1544804
loop_
_publ_author_name
'Swarnakar, Anindya K.'
'Hering-Junghans, Christian'
'Ferguson, Michael J.'
'McDonald, Robert'
'Rivard, Eric'

_publ_section_title
;
 Reactivity of a coordinated inorganic acetylene unit, HBNH, and the
 azidoborane cation [HB(N3)]().
;
_journal_issue 3
_journal_name_full 'Chemical science'
_journal_page_first 2337
_journal_page_last 2343
_journal_paper_doi 10.1039/c6sc04893e
_journal_volume 8
_journal_year 2017
_chemical_formula_sum 'C31 H39.5 B F3.5 N5 O3 S'
_chemical_formula_weight 639.54
_space_group_crystal_system triclinic
_space_group_IT_number 2
_space_group_name_Hall '-P 1'
_space_group_name_H-M_alt 'P -1'
_symmetry_space_group_name_Hall '-P 1'
_symmetry_space_group_name_H-M 'P -1'
_atom_sites_solution_hydrogens mixed
_audit_creation_method SHELXL-2014/7
_audit_update_record
;
2016-11-01 deposited with the CCDC.
2016-12-19 downloaded from the CCDC.
;
_cell_angle_alpha 73.1735(10)
_cell_angle_beta 77.1382(11)
_cell_angle_gamma 68.1258(10)
_cell_formula_units_Z 2
_cell_length_a 9.3972(2)
_cell_length_b 12.2337(3)
_cell_length_c 16.8072(4)
_cell_measurement_reflns_used 9106
_cell_measurement_temperature 173(2)
_cell_measurement_theta_max 72.19
_cell_measurement_theta_min 2.77
_cell_volume 1701.94(7)
_computing_cell_refinement 'Bruker SAINT'
_computing_data_collection 'Bruker APEX2'
_computing_data_reduction 'Bruker SAINT'
_computing_molecular_graphics 'Bruker SHELXTL'
_computing_publication_material 'Bruker SHELXTL'
_computing_structure_refinement 'SHELXL-2014/7 (Sheldrick, 2014)'
_computing_structure_solution 'SHELXT-2014 (Sheldrick 2014)'
_diffrn_ambient_temperature 173(2)
_diffrn_measured_fraction_theta_full 0.965
_diffrn_measured_fraction_theta_max 0.959
_diffrn_measurement_device_type 'Bruker APEX-II CCD'
_diffrn_measurement_method '\f and \w scans'
_diffrn_radiation_type CuK\a
_diffrn_radiation_wavelength 1.54178
_diffrn_reflns_av_R_equivalents 0.0136
_diffrn_reflns_av_unetI/netI 0.0195
_diffrn_reflns_Laue_measured_fraction_full 0.965
_diffrn_reflns_Laue_measured_fraction_max 0.959
_diffrn_reflns_limit_h_max 9
_diffrn_reflns_limit_h_min -11
_diffrn_reflns_limit_k_max 15
_diffrn_reflns_limit_k_min -15
_diffrn_reflns_limit_l_max 20
_diffrn_reflns_limit_l_min -20
_diffrn_reflns_number 11942
_diffrn_reflns_point_group_measured_fraction_full 0.965
_diffrn_reflns_point_group_measured_fraction_max 0.959
_diffrn_reflns_theta_full 67.679
_diffrn_reflns_theta_max 72.344
_diffrn_reflns_theta_min 2.770
_exptl_absorpt_coefficient_mu 1.333
_exptl_absorpt_correction_T_max 0.9050
_exptl_absorpt_correction_T_min 0.7372
_exptl_absorpt_correction_type numerical
_exptl_absorpt_process_details 'SADABS 2014/5'
_exptl_crystal_colour yellow
_exptl_crystal_density_diffrn 1.248
_exptl_crystal_description block
_exptl_crystal_F_000 674
_exptl_crystal_size_max 0.266
_exptl_crystal_size_mid 0.244
_exptl_crystal_size_min 0.124
_refine_diff_density_max 0.276
_refine_diff_density_min -0.264
_refine_diff_density_rms 0.037
_refine_ls_extinction_method none
_refine_ls_goodness_of_fit_ref 1.063
_refine_ls_hydrogen_treatment mixed
_refine_ls_matrix_type full
_refine_ls_number_parameters 523
_refine_ls_number_reflns 6460
_refine_ls_number_restraints 20
_refine_ls_restrained_S_all 1.069
_refine_ls_R_factor_all 0.0461
_refine_ls_R_factor_gt 0.0434
_refine_ls_shift/su_max 0.003
_refine_ls_shift/su_mean 0.000
_refine_ls_structure_factor_coef Fsqd
_refine_ls_weighting_details 'w=1/[\s^2^(Fo^2^)+(0.0634P)^2^+0.4987P] where P=(Fo^2^+2Fc^2^)/3'
_refine_ls_weighting_scheme calc
_refine_ls_wR_factor_gt 0.1229
_refine_ls_wR_factor_ref 0.1255
_reflns_Friedel_coverage 0.000
_reflns_number_gt 5942
_reflns_number_total 6460
_reflns_threshold_expression 'I > 2\s(I)'
_cod_data_source_file c6sc04893e2.cif
_cod_data_source_block riv16d3_IPrBHN3OTf_cmpd_7
_cod_depositor_comments
;Adding full bibliography for 1544802--1544808.cif.

 Adding full bibliography for 1544802--1544808.cif.
;
_cod_original_formula_sum 'C31 H39.50 B F3.50 N5 O3 S'
_cod_database_code 1544804
_shelx_shelxl_version_number 2014/7
_shelx_space_group_comment
; 
The symmetry employed for this shelxl refinement is uniquely defined 
by the following loop, which should always be used as a source of 
symmetry information in preference to the above space-group names. 
They are only intended as comments. 
;
_shelx_estimated_absorpt_t_min 0.718
_shelx_estimated_absorpt_t_max 0.852

loop_
_space_group_symop_operation_xyz
'x, y, z'
'-x, -y, -z'

loop_
_atom_site_label
_atom_site_type_symbol
_atom_site_fract_x
_atom_site_fract_y
_atom_site_fract_z
_atom_site_U_iso_or_equiv
_atom_site_adp_type
_atom_site_occupancy
_atom_site_site_symmetry_order
_atom_site_calc_flag
_atom_site_refinement_flags_posn
_atom_site_refinement_flags_adp
_atom_site_refinement_flags_occupancy
_atom_site_disorder_assembly
_atom_site_disorder_group
S1A S 0.5454(3) 0.4561(3) 0.76587(18) 0.0373(5) Uani 0.515(4) 1 d D . P A 1
F1A F 0.5677(10) 0.5330(6) 0.8875(4) 0.142(3) Uani 0.515(4) 1 d D . P A 1
F2A F 0.5081(9) 0.3745(5) 0.9275(2) 0.1011(19) Uani 0.515(4) 1 d D . P A 1
F3A F 0.3407(6) 0.5428(6) 0.8837(4) 0.109(3) Uani 0.515(4) 1 d D . P A 1
O1A O 0.4237(3) 0.4126(2) 0.7545(2) 0.0362(6) Uani 0.515(4) 1 d D . P A 1
O2A O 0.5295(7) 0.5739(4) 0.7149(3) 0.0613(11) Uani 0.515(4) 1 d D . P A 1
O3A O 0.6913(3) 0.3658(6) 0.7668(4) 0.0707(18) Uani 0.515(4) 1 d D . P A 1
C4A C 0.4844(7) 0.4772(4) 0.8713(3) 0.066(2) Uani 0.515(4) 1 d D . P A 1
S1B S 0.5464(4) 0.4363(4) 0.7835(2) 0.0478(7) Uani 0.485(4) 1 d D . P A 2
F1B F 0.5978(6) 0.5389(4) 0.8826(3) 0.0730(12) Uani 0.485(4) 1 d D . P A 2
F2B F 0.5289(7) 0.3868(4) 0.9452(2) 0.0754(12) Uani 0.485(4) 1 d D . P A 2
F3B F 0.3639(6) 0.5521(5) 0.8945(4) 0.0752(15) Uani 0.485(4) 1 d D . P A 2
O1B O 0.4228(3) 0.3811(4) 0.7956(3) 0.0500(9) Uani 0.485(4) 1 d D . P A 2
O2B O 0.5170(10) 0.5459(6) 0.7215(3) 0.089(2) Uani 0.485(4) 1 d D . P A 2
O3B O 0.6946(4) 0.3491(7) 0.7832(5) 0.085(3) Uani 0.485(4) 1 d D . P A 2
C4B C 0.5047(5) 0.4810(4) 0.8817(3) 0.0400(15) Uani 0.485(4) 1 d D . P A 2
N1 N 0.19336(12) 0.20639(10) 0.80196(7) 0.0311(2) Uani 1 1 d . . . . .
N2 N 0.16843(12) 0.35890(10) 0.69650(7) 0.0300(2) Uani 1 1 d . . . . .
N3A N 0.5554(3) 0.2115(2) 0.71300(15) 0.0404(8) Uani 0.515(4) 1 d . . P A 1
N4A N 0.6789(8) 0.1479(7) 0.7389(4) 0.0491(14) Uani 0.515(4) 1 d D . P A 1
N5A N 0.7938(13) 0.0799(12) 0.7638(8) 0.065(3) Uani 0.515(4) 1 d D . P A 1
N3B N 0.5395(3) 0.1650(3) 0.7886(2) 0.0548(11) Uani 0.485(4) 1 d . . P A 2
N4B N 0.6786(8) 0.1281(7) 0.7707(4) 0.0486(13) Uani 0.485(4) 1 d D . P A 2
N5B N 0.8101(14) 0.0902(12) 0.7549(9) 0.069(3) Uani 0.485(4) 1 d D . P A 2
C1 C 0.26542(15) 0.28461(11) 0.75303(8) 0.0292(3) Uani 1 1 d . . . . .
C2 C 0.05318(16) 0.23171(13) 0.77618(9) 0.0381(3) Uani 1 1 d . . . . .
H2 H -0.0188 0.1897 0.8004 0.046 Uiso 1 1 calc R U . . .
C3 C 0.03743(16) 0.32714(13) 0.71028(9) 0.0371(3) Uani 1 1 d . . . . .
H3 H -0.0479 0.3654 0.6791 0.044 Uiso 1 1 calc R U . . .
C11 C 0.25006(16) 0.10919(13) 0.87292(9) 0.0357(3) Uani 1 1 d . . . . .
C12 C 0.33824(19) -0.00452(13) 0.85824(10) 0.0432(3) Uani 1 1 d . . . . .
C13 C 0.3838(3) -0.09682(16) 0.92881(13) 0.0641(5) Uani 1 1 d . . . . .
H13 H 0.4442 -0.1762 0.9220 0.077 Uiso 1 1 calc R U . . .
C14 C 0.3426(3) -0.07463(19) 1.00781(14) 0.0774(7) Uani 1 1 d . . . . .
H14 H 0.3751 -0.1388 1.0548 0.093 Uiso 1 1 calc R U . . .
C15 C 0.2554(3) 0.0387(2) 1.01978(12) 0.0701(6) Uani 1 1 d . . . . .
H15 H 0.2282 0.0519 1.0750 0.084 Uiso 1 1 calc R U . . .
C16 C 0.2058(2) 0.13489(16) 0.95223(10) 0.0489(4) Uani 1 1 d . . . . .
C17 C 0.3792(2) -0.02995(15) 0.77154(11) 0.0517(4) Uani 1 1 d . . . . .
H17 H 0.3639 0.0492 0.7297 0.062 Uiso 1 1 calc R U . . .
C18 C 0.2707(3) -0.0883(2) 0.75847(16) 0.0783(6) Uani 1 1 d . . . . .
H18A H 0.2983 -0.1043 0.7022 0.118 Uiso 1 1 calc R U . . .
H18B H 0.2803 -0.1645 0.8004 0.118 Uiso 1 1 calc R U . . .
H18C H 0.1639 -0.0334 0.7644 0.118 Uiso 1 1 calc R U . . .
C19 C 0.5474(3) -0.1098(2) 0.75471(18) 0.0804(7) Uani 1 1 d . . . . .
H19A H 0.5676 -0.1233 0.6980 0.121 Uiso 1 1 calc R U . . .
H19B H 0.6165 -0.0694 0.7598 0.121 Uiso 1 1 calc R U . . .
H19C H 0.5659 -0.1876 0.7956 0.121 Uiso 1 1 calc R U . . .
C20 C 0.1066(3) 0.2595(2) 0.96586(12) 0.0649(5) Uani 1 1 d . . . . .
H20 H 0.1063 0.3180 0.9102 0.078 Uiso 1 1 calc R U . . .
C21 C -0.0600(3) 0.2645(4) 0.9985(2) 0.1144(12) Uani 1 1 d . . . . .
H21A H -0.1220 0.3457 1.0069 0.172 Uiso 1 1 calc R U . . .
H21B H -0.1022 0.2457 0.9577 0.172 Uiso 1 1 calc R U . . .
H21C H -0.0628 0.2052 1.0520 0.172 Uiso 1 1 calc R U . . .
C22 C 0.1707(4) 0.3000(3) 1.02397(18) 0.0912(8) Uani 1 1 d . . . . .
H22A H 0.1031 0.3808 1.0309 0.137 Uiso 1 1 calc R U . . .
H22B H 0.1756 0.2427 1.0787 0.137 Uiso 1 1 calc R U . . .
H22C H 0.2748 0.3023 0.9996 0.137 Uiso 1 1 calc R U . . .
C31 C 0.19792(15) 0.45414(12) 0.62707(8) 0.0323(3) Uani 1 1 d . . . . .
C32 C 0.26026(17) 0.42473(14) 0.54955(9) 0.0392(3) Uani 1 1 d . . . . .
C33 C 0.2861(2) 0.51807(17) 0.48315(10) 0.0518(4) Uani 1 1 d . . . . .
H33 H 0.3304 0.5018 0.4294 0.062 Uiso 1 1 calc R U . . .
C34 C 0.2484(2) 0.63256(17) 0.49442(11) 0.0555(4) Uani 1 1 d . . . . .
H34 H 0.2672 0.6945 0.4484 0.067 Uiso 1 1 calc R U . . .
C35 C 0.1837(2) 0.65933(14) 0.57154(10) 0.0475(4) Uani 1 1 d . . . . .
H35 H 0.1572 0.7396 0.5777 0.057 Uiso 1 1 calc R U . . .
C36 C 0.15652(16) 0.57008(12) 0.64068(9) 0.0359(3) Uani 1 1 d . . . . .
C37 C 0.2911(2) 0.30067(15) 0.53474(10) 0.0469(4) Uani 1 1 d . . . . .
H37 H 0.2603 0.2483 0.5886 0.056 Uiso 1 1 calc R U . . .
C38 C 0.1925(4) 0.3134(2) 0.4706(2) 0.0981(10) Uani 1 1 d . . . . .
H38A H 0.0835 0.3527 0.4898 0.147 Uiso 1 1 calc R U . . .
H38B H 0.2235 0.3626 0.4169 0.147 Uiso 1 1 calc R U . . .
H38C H 0.2066 0.2331 0.4635 0.147 Uiso 1 1 calc R U . . .
C39 C 0.4602(3) 0.2398(2) 0.50527(19) 0.0849(7) Uani 1 1 d . . . . .
H39A H 0.5238 0.2317 0.5470 0.127 Uiso 1 1 calc R U . . .
H39B H 0.4746 0.1594 0.4982 0.127 Uiso 1 1 calc R U . . .
H39C H 0.4914 0.2889 0.4516 0.127 Uiso 1 1 calc R U . . .
C40 C 0.08244(19) 0.59830(14) 0.72581(9) 0.0423(3) Uani 1 1 d . . . . .
H40 H 0.1266 0.5247 0.7697 0.051 Uiso 1 1 calc R U . . .
C41 C -0.0924(2) 0.6255(2) 0.73770(13) 0.0657(5) Uani 1 1 d . . . . .
H41A H -0.1366 0.6432 0.7930 0.099 Uiso 1 1 calc R U . . .
H41B H -0.1385 0.6955 0.6941 0.099 Uiso 1 1 calc R U . . .
H41C H -0.1143 0.5551 0.7337 0.099 Uiso 1 1 calc R U . . .
C42 C 0.1172(3) 0.70308(17) 0.74037(13) 0.0632(5) Uani 1 1 d . . . . .
H42A H 0.0671 0.7176 0.7958 0.095 Uiso 1 1 calc R U . . .
H42B H 0.2293 0.6826 0.7374 0.095 Uiso 1 1 calc R U . . .
H42C H 0.0776 0.7762 0.6972 0.095 Uiso 1 1 calc R U . . .
B1A B 0.4256(12) 0.2802(10) 0.7726(5) 0.0344(15) Uani 0.515(4) 1 d . . P A 1
H1BA H 0.448(4) 0.239(3) 0.843(2) 0.041(8) Uiso 0.515(4) 1 d . . P A 1
B1B B 0.4433(12) 0.2855(11) 0.7455(5) 0.0339(16) Uani 0.485(4) 1 d . . P A 2
H1BB H 0.489(4) 0.318(3) 0.678(2) 0.040(9) Uiso 0.485(4) 1 d . . P A 2
F1S F 0.7342(4) -0.0132(3) 0.4644(3) 0.1142(11) Uani 0.5 1 d . . P B 1
C1S C 0.8676(3) -0.0045(2) 0.48360(17) 0.0799(7) Uani 1 1 d . . . . .
H1S H 0.7748 -0.0077 0.4722 0.096 Uiso 0.5 1 calc R U P B 2
C2S C 0.8701(3) 0.0186(2) 0.55851(16) 0.0812(7) Uani 1 1 d . . . . .
H2S H 0.7799 0.0313 0.5985 0.097 Uiso 1 1 calc R U . . .
C3S C 1.0041(3) 0.0231(2) 0.57488(16) 0.0799(7) Uani 1 1 d . . . . .
H3S H 1.0077 0.0389 0.6264 0.096 Uiso 1 1 calc R U . . .

loop_
_atom_site_aniso_label
_atom_site_aniso_U_11
_atom_site_aniso_U_22
_atom_site_aniso_U_33
_atom_site_aniso_U_23
_atom_site_aniso_U_13
_atom_site_aniso_U_12
S1A 0.0300(6) 0.0487(10) 0.0422(10) -0.0187(8) 0.0027(5) -0.0209(5)
F1A 0.218(7) 0.183(6) 0.104(4) -0.069(4) -0.019(4) -0.130(5)
F2A 0.198(5) 0.074(2) 0.0474(17) 0.0004(15) -0.052(2) -0.053(2)
F3A 0.092(4) 0.137(5) 0.064(2) -0.044(3) -0.003(2) 0.013(3)
O1A 0.0310(11) 0.0365(12) 0.0450(15) -0.0070(11) -0.0094(11) -0.0145(8)
O2A 0.089(3) 0.062(2) 0.050(2) -0.0081(14) 0.0034(16) -0.054(2)
O3A 0.024(3) 0.084(3) 0.126(4) -0.063(3) 0.012(2) -0.025(2)
C4A 0.088(5) 0.054(3) 0.067(4) -0.010(2) -0.038(3) -0.022(3)
S1B 0.0457(8) 0.0623(13) 0.0485(12) -0.0183(10) -0.0017(7) -0.0306(7)
F1B 0.090(2) 0.085(2) 0.078(3) -0.0311(19) -0.0220(18) -0.052(2)
F2B 0.108(3) 0.075(2) 0.0474(19) -0.0047(16) -0.0276(18) -0.0312(18)
F3B 0.068(2) 0.076(2) 0.084(3) -0.053(2) -0.0007(19) -0.0059(19)
O1B 0.0307(13) 0.069(2) 0.066(2) -0.0377(19) 0.0037(15) -0.0215(14)
O2B 0.155(5) 0.078(3) 0.050(2) 0.002(2) -0.004(2) -0.073(3)
O3B 0.037(4) 0.102(5) 0.139(5) -0.076(4) -0.016(3) -0.009(3)
C4B 0.051(3) 0.050(3) 0.032(2) -0.0180(18) -0.0078(16) -0.023(2)
N1 0.0249(6) 0.0320(5) 0.0350(5) -0.0039(4) -0.0061(4) -0.0095(4)
N2 0.0233(5) 0.0327(5) 0.0334(5) -0.0042(4) -0.0058(4) -0.0099(4)
N3A 0.0246(14) 0.0529(16) 0.0452(15) -0.0191(12) -0.0049(10) -0.0085(11)
N4A 0.034(2) 0.055(3) 0.058(3) -0.020(3) -0.004(2) -0.010(2)
N5A 0.034(4) 0.081(5) 0.062(3) -0.005(3) -0.008(3) -0.004(3)
N3B 0.0280(17) 0.0563(18) 0.071(2) 0.0081(14) -0.0136(13) -0.0162(13)
N4B 0.027(3) 0.045(2) 0.070(4) -0.010(3) -0.013(3) -0.0050(17)
N5B 0.032(4) 0.068(4) 0.110(8) -0.046(5) 0.004(3) -0.008(3)
C1 0.0242(6) 0.0296(6) 0.0331(6) -0.0069(5) -0.0047(5) -0.0076(5)
C2 0.0254(7) 0.0436(7) 0.0463(8) -0.0050(6) -0.0060(5) -0.0158(5)
C3 0.0236(7) 0.0437(7) 0.0439(7) -0.0041(6) -0.0100(5) -0.0124(5)
C11 0.0326(7) 0.0364(7) 0.0363(7) 0.0005(5) -0.0085(5) -0.0136(5)
C12 0.0432(9) 0.0353(7) 0.0514(8) -0.0028(6) -0.0146(6) -0.0140(6)
C13 0.0786(14) 0.0374(8) 0.0722(12) 0.0034(8) -0.0346(10) -0.0126(8)
C14 0.115(2) 0.0547(11) 0.0601(12) 0.0156(9) -0.0434(12) -0.0292(12)
C15 0.0999(17) 0.0719(13) 0.0392(9) 0.0014(8) -0.0197(9) -0.0338(12)
C16 0.0530(10) 0.0531(9) 0.0384(8) -0.0052(7) -0.0066(7) -0.0185(7)
C17 0.0565(10) 0.0379(8) 0.0590(10) -0.0145(7) -0.0092(8) -0.0101(7)
C18 0.0827(16) 0.0861(15) 0.0863(15) -0.0386(13) -0.0175(12) -0.0323(13)
C19 0.0629(14) 0.0654(13) 0.1067(18) -0.0374(13) 0.0003(12) -0.0074(10)
C20 0.0686(13) 0.0696(12) 0.0462(9) -0.0226(9) -0.0003(8) -0.0083(10)
C21 0.0636(16) 0.160(3) 0.124(2) -0.083(2) 0.0080(15) -0.0152(17)
C22 0.106(2) 0.0879(17) 0.0893(17) -0.0466(14) -0.0101(14) -0.0236(15)
C31 0.0271(7) 0.0357(7) 0.0327(6) -0.0018(5) -0.0070(5) -0.0115(5)
C32 0.0346(8) 0.0453(8) 0.0366(7) -0.0084(6) -0.0042(5) -0.0129(6)
C33 0.0549(10) 0.0630(10) 0.0339(7) -0.0062(7) 0.0013(7) -0.0231(8)
C34 0.0640(11) 0.0539(10) 0.0437(9) 0.0067(7) -0.0054(8) -0.0283(8)
C35 0.0534(10) 0.0379(8) 0.0511(9) 0.0003(6) -0.0126(7) -0.0194(7)
C36 0.0330(7) 0.0368(7) 0.0383(7) -0.0045(5) -0.0110(5) -0.0113(5)
C37 0.0466(9) 0.0500(9) 0.0448(8) -0.0181(7) -0.0044(6) -0.0122(7)
C38 0.100(2) 0.0751(15) 0.146(3) -0.0390(16) -0.0719(19) -0.0164(13)
C39 0.0551(13) 0.0817(15) 0.121(2) -0.0574(15) -0.0080(12) -0.0019(11)
C40 0.0458(9) 0.0394(7) 0.0412(8) -0.0108(6) -0.0120(6) -0.0086(6)
C41 0.0477(11) 0.0884(14) 0.0637(11) -0.0409(11) 0.0002(8) -0.0119(9)
C42 0.0818(14) 0.0498(10) 0.0658(11) -0.0229(8) -0.0203(10) -0.0170(9)
B1A 0.024(3) 0.039(2) 0.041(4) -0.013(3) 0.003(3) -0.0124(17)
B1B 0.018(3) 0.042(2) 0.043(4) -0.015(4) 0.001(3) -0.0117(18)
F1S 0.078(2) 0.093(2) 0.153(3) -0.024(2) -0.014(2) -0.0119(17)
C1S 0.0719(15) 0.0538(11) 0.0912(17) 0.0012(11) -0.0096(12) -0.0091(10)
C2S 0.0788(16) 0.0567(12) 0.0740(14) 0.0011(10) 0.0080(12) -0.0064(11)
C3S 0.0840(17) 0.0579(12) 0.0720(14) -0.0032(10) -0.0055(12) -0.0059(11)

loop_
_atom_type_symbol
_atom_type_description
_atom_type_scat_dispersion_real
_atom_type_scat_dispersion_imag
_atom_type_scat_source
C C 0.0181 0.0091 'International Tables Vol C Tables 4.2.6.8 and 6.1.1.4'
H H 0.0000 0.0000 'International Tables Vol C Tables 4.2.6.8 and 6.1.1.4'
B B 0.0090 0.0039 'International Tables Vol C Tables 4.2.6.8 and 6.1.1.4'
N N 0.0311 0.0180 'International Tables Vol C Tables 4.2.6.8 and 6.1.1.4'
O O 0.0492 0.0322 'International Tables Vol C Tables 4.2.6.8 and 6.1.1.4'
F F 0.0727 0.0534 'International Tables Vol C Tables 4.2.6.8 and 6.1.1.4'
S S 0.3331 0.5567 'International Tables Vol C Tables 4.2.6.8 and 6.1.1.4'

loop_
_geom_angle_atom_site_label_1
_geom_angle_atom_site_label_2
_geom_angle_atom_site_label_3
_geom_angle
_geom_angle_site_symmetry_1
O3A S1A O2A 119.9(2) .
O3A S1A O1A 111.99(16) .
O2A S1A O1A 110.38(19) .
O3A S1A C4A 106.2(2) .
O2A S1A C4A 104.93(16) .
O1A S1A C4A 101.37(19) .
S1A O1A B1A 128.1(5) .
F3A C4A F2A 108.6(3) .
F3A C4A F1A 107.1(3) .
F2A C4A F1A 105.7(4) .
F3A C4A S1A 113.2(3) .
F2A C4A S1A 112.6(3) .
F1A C4A S1A 109.2(3) .
O3B S1B O2B 120.5(2) .
O3B S1B O1B 111.91(19) .
O2B S1B O1B 111.2(2) .
O3B S1B C4B 106.0(2) .
O2B S1B C4B 105.06(18) .
O1B S1B C4B 99.6(2) .
S1B O1B B1B 120.1(4) .
F3B C4B F2B 108.5(3) .
F3B C4B F1B 107.7(3) .
F2B C4B F1B 106.5(4) .
F3B C4B S1B 112.6(3) .
F2B C4B S1B 111.5(3) .
F1B C4B S1B 109.8(2) .
C1 N1 C2 110.40(11) .
C1 N1 C11 126.63(11) .
C2 N1 C11 122.96(11) .
C1 N2 C3 110.27(11) .
C1 N2 C31 126.39(11) .
C3 N2 C31 123.22(11) .
N4A N3A B1A 118.3(5) .
N5A N4A N3A 175.0(11) .
N4B N3B B1B 121.7(5) .
N5B N4B N3B 178.2(11) .
N2 C1 N1 105.30(11) .
N2 C1 B1A 133.9(4) .
N1 C1 B1A 120.7(4) .
N2 C1 B1B 122.4(4) .
N1 C1 B1B 131.6(4) .
C3 C2 N1 106.98(12) .
C2 C3 N2 107.06(12) .
C12 C11 C16 124.16(13) .
C12 C11 N1 118.18(13) .
C16 C11 N1 117.58(13) .
C11 C12 C13 116.28(16) .
C11 C12 C17 122.65(13) .
C13 C12 C17 121.04(15) .
C14 C13 C12 121.09(18) .
C15 C14 C13 120.92(17) .
C14 C15 C16 121.03(19) .
C15 C16 C11 116.51(17) .
C15 C16 C20 120.89(17) .
C11 C16 C20 122.59(15) .
C12 C17 C18 110.22(16) .
C12 C17 C19 112.88(17) .
C18 C17 C19 109.91(17) .
C16 C20 C21 110.8(2) .
C16 C20 C22 112.36(19) .
C21 C20 C22 110.7(2) .
C32 C31 C36 124.04(12) .
C32 C31 N2 117.37(12) .
C36 C31 N2 118.53(12) .
C31 C32 C33 116.55(14) .
C31 C32 C37 122.94(13) .
C33 C32 C37 120.42(14) .
C34 C33 C32 120.98(15) .
C33 C34 C35 121.03(15) .
C34 C35 C36 120.93(15) .
C35 C36 C31 116.45(13) .
C35 C36 C40 121.72(13) .
C31 C36 C40 121.82(12) .
C38 C37 C39 109.70(19) .
C38 C37 C32 109.02(15) .
C39 C37 C32 112.63(16) .
C36 C40 C41 111.46(13) .
C36 C40 C42 112.65(14) .
C41 C40 C42 109.58(15) .
N3A B1A O1A 109.8(5) .
N3A B1A C1 107.7(6) .
O1A B1A C1 107.7(7) .
N3B B1B O1B 109.3(7) .
N3B B1B C1 108.8(6) .
O1B B1B C1 103.2(5) .
C3S C1S C2S 121.4(3) 2_756
C3S C1S F1S 116.9(3) 2_756
C2S C1S F1S 121.7(3) .
C3S C2S C1S 119.3(2) .
C1S C3S C2S 119.3(3) 2_756

loop_
_geom_bond_atom_site_label_1
_geom_bond_atom_site_label_2
_geom_bond_distance
_geom_bond_site_symmetry_2
S1A O3A 1.404(2) .
S1A O2A 1.419(3) .
S1A O1A 1.4968(17) .
S1A C4A 1.799(4) .
F1A C4A 1.324(4) .
F2A C4A 1.311(3) .
F3A C4A 1.294(4) .
O1A B1A 1.552(11) .
S1B O3B 1.403(2) .
S1B O2B 1.415(3) .
S1B O1B 1.4990(18) .
S1B C4B 1.803(4) .
F1B C4B 1.320(4) .
F2B C4B 1.312(3) .
F3B C4B 1.295(3) .
O1B B1B 1.562(11) .
N1 C1 1.3527(16) .
N1 C2 1.3753(18) .
N1 C11 1.4526(16) .
N2 C1 1.3519(16) .
N2 C3 1.3775(17) .
N2 C31 1.4510(16) .
N3A N4A 1.223(7) .
N3A B1A 1.542(8) .
N4A N5A 1.168(9) .
N3B N4B 1.211(8) .
N3B B1B 1.482(12) .
N4B N5B 1.145(11) .
C1 B1A 1.590(11) .
C1 B1B 1.652(10) .
C2 C3 1.344(2) .
C11 C12 1.390(2) .
C11 C16 1.395(2) .
C12 C13 1.399(2) .
C12 C17 1.514(2) .
C13 C14 1.374(3) .
C14 C15 1.369(3) .
C15 C16 1.394(2) .
C16 C20 1.515(3) .
C17 C18 1.526(3) .
C17 C19 1.531(3) .
C20 C21 1.524(4) .
C20 C22 1.525(3) .
C31 C32 1.3945(19) .
C31 C36 1.3975(19) .
C32 C33 1.399(2) .
C32 C37 1.519(2) .
C33 C34 1.370(3) .
C34 C35 1.380(3) .
C35 C36 1.396(2) .
C36 C40 1.521(2) .
C37 C38 1.512(3) .
C37 C39 1.519(3) .
C40 C41 1.528(3) .
C40 C42 1.530(2) .
F1S C1S 1.409(5) .
C1S C3S 1.367(3) 2_756
C1S C2S 1.375(4) .
C2S C3S 1.370(4) .
C3S C1S 1.367(3) 2_756

loop_
_geom_torsion_atom_site_label_1
_geom_torsion_atom_site_label_2
_geom_torsion_atom_site_label_3
_geom_torsion_atom_site_label_4
_geom_torsion
_geom_torsion_site_symmetry_1
_geom_torsion_site_symmetry_4
O3A S1A O1A B1A 21.7(5) . .
O2A S1A O1A B1A 158.1(5) . .
C4A S1A O1A B1A -91.1(5) . .
O3A S1A C4A F3A -168.8(4) . .
O2A S1A C4A F3A 63.3(4) . .
O1A S1A C4A F3A -51.6(4) . .
O3A S1A C4A F2A -45.1(4) . .
O2A S1A C4A F2A -173.0(4) . .
O1A S1A C4A F2A 72.0(4) . .
O3A S1A C4A F1A 72.0(4) . .
O2A S1A C4A F1A -56.0(4) . .
O1A S1A C4A F1A -170.9(4) . .
O3B S1B O1B B1B -44.9(6) . .
O2B S1B O1B B1B 93.1(6) . .
C4B S1B O1B B1B -156.5(6) . .
O3B S1B C4B F3B -173.0(4) . .
O2B S1B C4B F3B 58.4(4) . .
O1B S1B C4B F3B -56.8(4) . .
O3B S1B C4B F2B -50.8(4) . .
O2B S1B C4B F2B -179.3(4) . .
O1B S1B C4B F2B 65.5(4) . .
O3B S1B C4B F1B 67.0(4) . .
O2B S1B C4B F1B -61.5(4) . .
O1B S1B C4B F1B -176.7(3) . .
C3 N2 C1 N1 0.05(14) . .
C31 N2 C1 N1 -176.13(11) . .
C3 N2 C1 B1A -175.6(4) . .
C31 N2 C1 B1A 8.2(5) . .
C3 N2 C1 B1B 171.0(4) . .
C31 N2 C1 B1B -5.2(5) . .
C2 N1 C1 N2 0.00(14) . .
C11 N1 C1 N2 -179.23(12) . .
C2 N1 C1 B1A 176.4(4) . .
C11 N1 C1 B1A -2.8(4) . .
C2 N1 C1 B1B -169.7(4) . .
C11 N1 C1 B1B 11.0(5) . .
C1 N1 C2 C3 -0.05(16) . .
C11 N1 C2 C3 179.21(13) . .
N1 C2 C3 N2 0.08(16) . .
C1 N2 C3 C2 -0.08(16) . .
C31 N2 C3 C2 176.24(12) . .
C1 N1 C11 C12 -90.81(17) . .
C2 N1 C11 C12 90.05(17) . .
C1 N1 C11 C16 92.28(17) . .
C2 N1 C11 C16 -86.85(18) . .
C16 C11 C12 C13 -0.2(2) . .
N1 C11 C12 C13 -176.85(15) . .
C16 C11 C12 C17 177.72(16) . .
N1 C11 C12 C17 1.0(2) . .
C11 C12 C13 C14 0.0(3) . .
C17 C12 C13 C14 -177.9(2) . .
C12 C13 C14 C15 0.1(4) . .
C13 C14 C15 C16 0.0(4) . .
C14 C15 C16 C11 -0.1(3) . .
C14 C15 C16 C20 178.8(2) . .
C12 C11 C16 C15 0.3(3) . .
N1 C11 C16 C15 176.95(16) . .
C12 C11 C16 C20 -178.65(17) . .
N1 C11 C16 C20 -1.9(2) . .
C11 C12 C17 C18 -99.2(2) . .
C13 C12 C17 C18 78.5(2) . .
C11 C12 C17 C19 137.43(18) . .
C13 C12 C17 C19 -44.8(2) . .
C15 C16 C20 C21 -76.4(3) . .
C11 C16 C20 C21 102.5(2) . .
C15 C16 C20 C22 48.1(3) . .
C11 C16 C20 C22 -133.1(2) . .
C1 N2 C31 C32 93.39(16) . .
C3 N2 C31 C32 -82.32(16) . .
C1 N2 C31 C36 -89.29(16) . .
C3 N2 C31 C36 94.99(16) . .
C36 C31 C32 C33 2.1(2) . .
N2 C31 C32 C33 179.22(13) . .
C36 C31 C32 C37 -174.46(14) . .
N2 C31 C32 C37 2.7(2) . .
C31 C32 C33 C34 -1.3(2) . .
C37 C32 C33 C34 175.34(17) . .
C32 C33 C34 C35 -0.1(3) . .
C33 C34 C35 C36 0.9(3) . .
C34 C35 C36 C31 -0.2(2) . .
C34 C35 C36 C40 -178.81(15) . .
C32 C31 C36 C35 -1.4(2) . .
N2 C31 C36 C35 -178.49(13) . .
C32 C31 C36 C40 177.29(13) . .
N2 C31 C36 C40 0.17(19) . .
C31 C32 C37 C38 117.5(2) . .
C33 C32 C37 C38 -58.9(2) . .
C31 C32 C37 C39 -120.51(19) . .
C33 C32 C37 C39 63.1(2) . .
C35 C36 C40 C41 94.32(19) . .
C31 C36 C40 C41 -84.27(18) . .
C35 C36 C40 C42 -29.3(2) . .
C31 C36 C40 C42 152.07(15) . .
N4A N3A B1A O1A 97.7(7) . .
N4A N3A B1A C1 -145.3(6) . .
S1A O1A B1A N3A -65.2(7) . .
S1A O1A B1A C1 177.9(2) . .
N2 C1 B1A N3A -84.9(7) . .
N1 C1 B1A N3A 99.9(4) . .
N2 C1 B1A O1A 33.4(6) . .
N1 C1 B1A O1A -141.8(3) . .
N4B N3B B1B O1B -92.2(7) . .
N4B N3B B1B C1 155.8(6) . .
S1B O1B B1B N3B 82.4(6) . .
S1B O1B B1B C1 -161.9(3) . .
N2 C1 B1B N3B -154.2(3) . .
N1 C1 B1B N3B 14.1(8) . .
N2 C1 B1B O1B 89.8(5) . .
N1 C1 B1B O1B -102.0(6) . .
C3S C1S C2S C3S 0.0(4) 2_756 .
F1S C1S C2S C3S 178.4(2) . .
C1S C2S C3S C1S 0.0(4) . 2_756
